data_4505243
loop_
_publ_author_name
'Hao, Xiang'
'Siegler, Maxime A.'
'Parkin, Sean'
'Brock, Carolyn Pratt'

_publ_section_title
;
 [M(H2O)2(15-crown-5)](NO3)2:&#x2009; A System Rich in Polymorphic and
 Modulated Phases&#x2020;
;
_journal_issue 6
_journal_name_full 'Crystal Growth &amp; Design'
_journal_page_first 2225
_journal_paper_doi 10.1021/cg050312j
_journal_volume 5
_journal_year 2005
_chemical_formula_moiety '(C10 H24 O7 Mn 2+), 2(N O3 1-)'
_chemical_formula_sum 'C10 H24 Mn N2 O13'
_chemical_formula_weight 435.25
_chemical_name_systematic 'diaqua(15-crown-5)manganese(II) nitrate'
_space_group_IT_number 14
_symmetry_cell_setting monoclinic
_symmetry_space_group_name_Hall '-P 2ybc'
_symmetry_space_group_name_H-M 'P 1 21/c 1'
_atom_sites_solution_hydrogens geom
_atom_sites_solution_primary direct
_atom_sites_solution_secondary difmap
_audit_creation_method SHELXL-97
_cell_angle_alpha 90.00
_cell_angle_beta 96.22(3)
_cell_angle_gamma 90.00
_cell_formula_units_Z 12
_cell_length_a 14.647(3)
_cell_length_b 14.127(3)
_cell_length_c 25.823(5)
_cell_measurement_reflns_used 22164
_cell_measurement_temperature 90(2)
_cell_measurement_theta_max 27.48
_cell_measurement_theta_min 1.00
_cell_volume 5311.8(19)
_computing_cell_refinement 'SCALEPACK (Otwinowski & Minor, 1997)'
_computing_data_collection 'COLLECT (Nonius, 1998)'
_computing_data_reduction 'DENZO-SMN (Otwinowski & Minor, 1997)'
_computing_molecular_graphics 'XP in Siemens SHELXTL (Sheldrick, 1994)'
_computing_publication_material
;
SHELX97-2 (Sheldrick, 1997) and local procedures
;
_computing_structure_refinement 'SHELXL-97 (Sheldrick, 1997)'
_computing_structure_solution 'SHELXS-97 (Sheldrick, 1990)'
_diffrn_ambient_temperature 90(2)
_diffrn_detector_area_resol_mean 18
_diffrn_measured_fraction_theta_full 0.998
_diffrn_measured_fraction_theta_max 0.998
_diffrn_measurement_device_type 'Nonius KappaCCD diffractometer'
_diffrn_measurement_method '\w scans at fixed \c = 55\%'
_diffrn_radiation_monochromator graphite
_diffrn_radiation_source 'fine-focus sealed tube'
_diffrn_radiation_type MoK\a
_diffrn_radiation_wavelength 0.71073
_diffrn_reflns_av_R_equivalents 0.1167
_diffrn_reflns_av_sigmaI/netI 0.1078
_diffrn_reflns_limit_h_max 18
_diffrn_reflns_limit_h_min -19
_diffrn_reflns_limit_k_max 17
_diffrn_reflns_limit_k_min -18
_diffrn_reflns_limit_l_max 33
_diffrn_reflns_limit_l_min -33
_diffrn_reflns_number 43531
_diffrn_reflns_theta_full 27.47
_diffrn_reflns_theta_max 27.47
_diffrn_reflns_theta_min 1.40
_diffrn_standards_decay_% <1
_exptl_absorpt_coefficient_mu 0.816
_exptl_absorpt_correction_T_max 0.9229
_exptl_absorpt_correction_T_min 0.8220
_exptl_absorpt_correction_type multi-scan
_exptl_absorpt_process_details 'SCALEPACK (Otwinowski & Minor, 1997)'
_exptl_crystal_colour colourless
_exptl_crystal_density_diffrn 1.633
_exptl_crystal_density_method 'not measured'
_exptl_crystal_description block
_exptl_crystal_F_000 2724
_exptl_crystal_size_max 0.25
_exptl_crystal_size_mid 0.20
_exptl_crystal_size_min 0.10
_refine_diff_density_max 0.698
_refine_diff_density_min -0.373
_refine_diff_density_rms 0.083
_refine_ls_extinction_method none
_refine_ls_goodness_of_fit_ref 0.929
_refine_ls_hydrogen_treatment mixed
_refine_ls_matrix_type full
_refine_ls_number_parameters 740
_refine_ls_number_reflns 12135
_refine_ls_number_restraints 18
_refine_ls_restrained_S_all 0.928
_refine_ls_R_factor_all 0.1595
_refine_ls_R_factor_gt 0.0505
_refine_ls_shift/su_max 0.001
_refine_ls_shift/su_mean 0.000
_refine_ls_structure_factor_coef Fsqd
_refine_ls_weighting_details 'calc w=1/[\s^2^(Fo^2^)+(0.0476P)^2^+0.0000P] where P=(Fo^2^+2Fc^2^)/3'
_refine_ls_weighting_scheme calc
_refine_ls_wR_factor_gt 0.0959
_refine_ls_wR_factor_ref 0.1264
_reflns_number_gt 5238
_reflns_number_total 12135
_reflns_threshold_expression >2\s(I)
_cod_data_source_file cg050312jsi20050701_021824.cif
_cod_data_source_block k03126
_cod_original_cell_volume 5311.8(18)
_cod_original_sg_symbol_H-M P2(1)/c
_cod_database_code 4505243

loop_
_symmetry_equiv_pos_as_xyz
'x, y, z'
'-x, y+1/2, -z+1/2'
'-x, -y, -z'
'x, -y-1/2, z-1/2'

loop_
_atom_site_label
_atom_site_type_symbol
_atom_site_fract_x
_atom_site_fract_y
_atom_site_fract_z
_atom_site_U_iso_or_equiv
_atom_site_adp_type
_atom_site_occupancy
_atom_site_symmetry_multiplicity
_atom_site_calc_flag
_atom_site_refinement_flags
Mn1_1 Mn 0.25778(3) 0.49990(4) 0.011289(18) 0.01541(15) Uani 1 1 d .
O1_1 O 0.38237(15) 0.53012(17) -0.03259(8) 0.0181(6) Uani 1 1 d .
O2_1 O 0.34469(15) 0.60558(17) 0.05932(8) 0.0178(6) Uani 1 1 d .
O3_1 O 0.20129(15) 0.50939(16) 0.08902(8) 0.0179(6) Uani 1 1 d .
O4_1 O 0.11514(15) 0.43189(17) -0.00019(8) 0.0206(6) Uani 1 1 d .
O5_1 O 0.23779(15) 0.43149(16) -0.06492(8) 0.0198(6) Uani 1 1 d .
O6_1 O 0.32081(19) 0.37268(18) 0.04059(9) 0.0250(7) Uani 1 1 d D
H6W1_1 H 0.336(3) 0.337(2) 0.0196(10) 0.037 Uiso 1 1 d D
H6W2_1 H 0.338(2) 0.354(2) 0.0680(8) 0.037 Uiso 1 1 d D
O7_1 O 0.19628(18) 0.62579(18) -0.02088(9) 0.0240(7) Uani 1 1 d D
H7W1_1 H 0.179(2) 0.672(2) -0.0066(11) 0.036 Uiso 1 1 d D
H7W2_1 H 0.164(2) 0.625(2) -0.0483(9) 0.036 Uiso 1 1 d D
C1_1 C 0.4290(2) 0.6149(3) -0.01341(12) 0.0207(9) Uani 1 1 d .
H1A_1 H 0.3935 0.6716 -0.0259 0.025 Uiso 1 1 calc R
H1B_1 H 0.4906 0.6185 -0.0257 0.025 Uiso 1 1 calc R
C2_1 C 0.4372(2) 0.6099(3) 0.04544(12) 0.0229(9) Uani 1 1 d .
H2A_1 H 0.4722 0.5530 0.0581 0.028 Uiso 1 1 calc R
H2B_1 H 0.4691 0.6667 0.0609 0.028 Uiso 1 1 calc R
C3_1 C 0.3379(2) 0.5940(3) 0.11414(12) 0.0193(9) Uani 1 1 d .
H3A_1 H 0.3666 0.6482 0.1341 0.023 Uiso 1 1 calc R
H3B_1 H 0.3688 0.5350 0.1272 0.023 Uiso 1 1 calc R
C4_1 C 0.2371(2) 0.5896(2) 0.11931(13) 0.0207(9) Uani 1 1 d .
H4A_1 H 0.2266 0.5816 0.1563 0.025 Uiso 1 1 calc R
H4B_1 H 0.2065 0.6486 0.1060 0.025 Uiso 1 1 calc R
C5_1 C 0.1024(2) 0.5020(3) 0.08253(12) 0.0225(9) Uani 1 1 d .
H5A_1 H 0.0747 0.5593 0.0652 0.027 Uiso 1 1 calc R
H5B_1 H 0.0786 0.4947 0.1168 0.027 Uiso 1 1 calc R
C6_1 C 0.0798(2) 0.4151(3) 0.04899(13) 0.0261(10) Uani 1 1 d .
H6A_1 H 0.1088 0.3582 0.0660 0.031 Uiso 1 1 calc R
H6B_1 H 0.0126 0.4051 0.0436 0.031 Uiso 1 1 calc R
C7_1 C 0.1155(2) 0.3491(3) -0.03273(13) 0.0230(10) Uani 1 1 d .
H7A_1 H 0.0522 0.3252 -0.0416 0.028 Uiso 1 1 calc R
H7B_1 H 0.1529 0.2983 -0.0145 0.028 Uiso 1 1 calc R
C8_1 C 0.1565(2) 0.3786(3) -0.08152(13) 0.0236(10) Uani 1 1 d .
H8A_1 H 0.1718 0.3222 -0.1016 0.028 Uiso 1 1 calc R
H8B_1 H 0.1124 0.4181 -0.1038 0.028 Uiso 1 1 calc R
C9_1 C 0.3057(2) 0.4402(3) -0.10045(12) 0.0184(9) Uani 1 1 d .
H9A_1 H 0.2763 0.4402 -0.1368 0.022 Uiso 1 1 calc R
H9B_1 H 0.3495 0.3868 -0.0960 0.022 Uiso 1 1 calc R
C10_1 C 0.3545(2) 0.5324(3) -0.08816(12) 0.0226(10) Uani 1 1 d .
H10A_1 H 0.4087 0.5382 -0.1078 0.027 Uiso 1 1 calc R
H10B_1 H 0.3129 0.5865 -0.0973 0.027 Uiso 1 1 calc R
Mn2_2 Mn 0.24720(4) 0.49925(4) 0.328019(19) 0.01624(14) Uani 1 1 d .
O1_2 O 0.11732(15) 0.47812(17) 0.36883(8) 0.0197(6) Uani 1 1 d .
O2_2 O 0.15829(15) 0.39535(17) 0.27954(8) 0.0196(6) Uani 1 1 d .
O3_2 O 0.30563(15) 0.48523(17) 0.25121(8) 0.0187(6) Uani 1 1 d .
O4_2 O 0.39145(15) 0.56380(16) 0.34019(8) 0.0208(6) Uani 1 1 d .
O5_2 O 0.26788(15) 0.56756(17) 0.40408(8) 0.0218(6) Uani 1 1 d .
O6_2 O 0.19262(18) 0.63015(18) 0.29783(9) 0.0247(7) Uani 1 1 d D
H6W1_2 H 0.179(2) 0.672(2) 0.3155(11) 0.037 Uiso 1 1 d D
H6W2_2 H 0.162(2) 0.636(2) 0.2710(9) 0.037 Uiso 1 1 d D
O7_2 O 0.30234(18) 0.37311(18) 0.36247(10) 0.0234(7) Uani 1 1 d D
H7W1_2 H 0.341(2) 0.378(2) 0.3866(10) 0.035 Uiso 1 1 d D
H7W2_2 H 0.310(2) 0.3270(19) 0.3475(12) 0.035 Uiso 1 1 d D
C1_2 C 0.0690(2) 0.3935(3) 0.35039(13) 0.0246(9) Uani 1 1 d .
H1A_2 H 0.0062 0.3933 0.3612 0.030 Uiso 1 1 calc R
H1B_2 H 0.1018 0.3366 0.3650 0.030 Uiso 1 1 calc R
C2_2 C 0.0649(2) 0.3934(3) 0.29178(12) 0.0233(9) Uani 1 1 d .
H2A_2 H 0.0333 0.3359 0.2772 0.028 Uiso 1 1 calc R
H2B_2 H 0.0311 0.4497 0.2771 0.028 Uiso 1 1 calc R
C3_2 C 0.1692(2) 0.4007(3) 0.22470(12) 0.0218(9) Uani 1 1 d .
H3A_2 H 0.1392 0.4583 0.2091 0.026 Uiso 1 1 calc R
H3B_2 H 0.1416 0.3446 0.2061 0.026 Uiso 1 1 calc R
C4_2 C 0.2710(2) 0.4038(3) 0.22128(13) 0.0221(9) Uani 1 1 d .
H4A_2 H 0.3006 0.3452 0.2358 0.027 Uiso 1 1 calc R
H4B_2 H 0.2837 0.4101 0.1846 0.027 Uiso 1 1 calc R
C5_2 C 0.4044(2) 0.4910(3) 0.25871(13) 0.0227(9) Uani 1 1 d .
H5A_2 H 0.4294 0.4961 0.2247 0.027 Uiso 1 1 calc R
H5B_2 H 0.4304 0.4336 0.2768 0.027 Uiso 1 1 calc R
C6_2 C 0.4287(2) 0.5775(3) 0.29120(12) 0.0239(10) Uani 1 1 d .
H6A_2 H 0.4962 0.5853 0.2970 0.029 Uiso 1 1 calc R
H6B_2 H 0.4020 0.6348 0.2734 0.029 Uiso 1 1 calc R
C7_2 C 0.3919(2) 0.6468(3) 0.37202(13) 0.0218(9) Uani 1 1 d .
H7A_2 H 0.3562 0.6980 0.3531 0.026 Uiso 1 1 calc R
H7B_2 H 0.4556 0.6694 0.3812 0.026 Uiso 1 1 calc R
C8_2 C 0.3490(2) 0.6204(3) 0.42084(13) 0.0230(9) Uani 1 1 d .
H8A_2 H 0.3921 0.5815 0.4442 0.028 Uiso 1 1 calc R
H8B_2 H 0.3334 0.6779 0.4399 0.028 Uiso 1 1 calc R
C9_2 C 0.1960(2) 0.5667(3) 0.43723(13) 0.0219(9) Uani 1 1 d .
H9A_2 H 0.1568 0.6235 0.4310 0.026 Uiso 1 1 calc R
H9B_2 H 0.2220 0.5662 0.4743 0.026 Uiso 1 1 calc R
C10_2 C 0.1408(2) 0.4788(3) 0.42457(12) 0.0248(10) Uani 1 1 d .
H10A_2 H 0.1772 0.4219 0.4358 0.030 Uiso 1 1 calc R
H10B_2 H 0.0845 0.4794 0.4426 0.030 Uiso 1 1 calc R
Mn3_3 Mn 0.24605(4) 0.50220(4) 0.661067(19) 0.01554(14) Uani 1 1 d .
O1_3 O 0.12295(15) 0.46934(17) 0.70575(8) 0.0198(6) Uani 1 1 d .
O2_3 O 0.16269(15) 0.39173(16) 0.61510(8) 0.0205(6) Uani 1 1 d .
O3_3 O 0.29827(15) 0.49540(16) 0.58237(8) 0.0191(6) Uani 1 1 d .
O4_3 O 0.38331(15) 0.58238(17) 0.66818(8) 0.0212(6) Uani 1 1 d .
O5_3 O 0.26750(15) 0.57029(17) 0.73685(8) 0.0218(6) Uani 1 1 d .
O6_3 O 0.17704(19) 0.62560(18) 0.63076(9) 0.0249(7) Uani 1 1 d D
H6W1_3 H 0.154(2) 0.660(2) 0.6502(10) 0.037 Uiso 1 1 d D
H6W2_3 H 0.172(3) 0.651(2) 0.6040(8) 0.037 Uiso 1 1 d D
O7_3 O 0.31803(18) 0.38214(18) 0.69305(9) 0.0234(7) Uani 1 1 d D
H7W1_3 H 0.328(2) 0.3334(18) 0.6796(12) 0.035 Uiso 1 1 d D
H7W2_3 H 0.346(2) 0.380(2) 0.7215(9) 0.035 Uiso 1 1 d D
C1_3 C 0.0791(2) 0.3819(3) 0.68783(13) 0.0251(9) Uani 1 1 d .
H1A_3 H 0.0174 0.3772 0.7000 0.030 Uiso 1 1 calc R
H1B_3 H 0.1162 0.3271 0.7016 0.030 Uiso 1 1 calc R
C2_3 C 0.0712(2) 0.3826(3) 0.62932(13) 0.0254(10) Uani 1 1 d .
H2A_3 H 0.0429 0.3231 0.6152 0.031 Uiso 1 1 calc R
H2B_3 H 0.0328 0.4364 0.6154 0.031 Uiso 1 1 calc R
C3_3 C 0.1694(2) 0.3985(3) 0.55997(12) 0.0235(9) Uani 1 1 d .
H3A_3 H 0.1337 0.4533 0.5449 0.028 Uiso 1 1 calc R
H3B_3 H 0.1456 0.3403 0.5420 0.028 Uiso 1 1 calc R
C4_3 C 0.2696(2) 0.4109(3) 0.55424(13) 0.0215(9) Uani 1 1 d .
H4A_3 H 0.3052 0.3557 0.5689 0.026 Uiso 1 1 calc R
H4B_3 H 0.2792 0.4174 0.5170 0.026 Uiso 1 1 calc R
C5_3 C 0.3951(2) 0.5161(3) 0.58493(13) 0.0263(10) Uani 1 1 d .
H5A_3 H 0.4132 0.5272 0.5496 0.032 Uiso 1 1 calc R
H5B_3 H 0.4317 0.4626 0.6009 0.032 Uiso 1 1 calc R
C6_3 C 0.4108(2) 0.6030(3) 0.61758(12) 0.0285(10) Uani 1 1 d .
H6A_3 H 0.4765 0.6210 0.6206 0.034 Uiso 1 1 calc R
H6B_3 H 0.3741 0.6563 0.6014 0.034 Uiso 1 1 calc R
C7_3 C 0.3775(3) 0.6641(3) 0.70095(13) 0.0246(9) Uani 1 1 d .
H7A_3 H 0.3339 0.7108 0.6838 0.029 Uiso 1 1 calc R
H7B_3 H 0.4385 0.6946 0.7080 0.029 Uiso 1 1 calc R
C8_3 C 0.3448(2) 0.6302(3) 0.75093(13) 0.0236(10) Uani 1 1 d .
H8A_3 H 0.3941 0.5945 0.7718 0.028 Uiso 1 1 calc R
H8B_3 H 0.3269 0.6845 0.7718 0.028 Uiso 1 1 calc R
C9_3 C 0.1974(2) 0.5651(3) 0.77175(12) 0.0205(9) Uani 1 1 d .
H9A_3 H 0.1536 0.6182 0.7652 0.025 Uiso 1 1 calc R
H9B_3 H 0.2253 0.5684 0.8084 0.025 Uiso 1 1 calc R
C10_3 C 0.1491(2) 0.4719(3) 0.76140(12) 0.0235(10) Uani 1 1 d .
H10A_3 H 0.1907 0.4186 0.7723 0.028 Uiso 1 1 calc R
H10B_3 H 0.0942 0.4680 0.7805 0.028 Uiso 1 1 calc R
N1_4 N 0.0992(2) 0.6780(2) -0.14244(11) 0.0209(8) Uani 1 1 d .
O8_4 O 0.09401(16) 0.60373(18) -0.11633(9) 0.0258(7) Uani 1 1 d .
O9_4 O 0.16969(17) 0.73005(18) -0.13286(9) 0.0278(7) Uani 1 1 d .
O10_4 O 0.03857(16) 0.70082(18) -0.17698(9) 0.0297(7) Uani 1 1 d .
N2_5 N 0.0724(2) 0.6830(2) 0.18075(12) 0.0209(8) Uani 1 1 d .
O8_5 O 0.05823(18) 0.6098(2) 0.20518(10) 0.0368(7) Uani 1 1 d .
O9_5 O 0.13564(16) 0.73878(19) 0.19958(9) 0.0302(7) Uani 1 1 d .
O10_5 O 0.02808(16) 0.70199(18) 0.13857(9) 0.0306(7) Uani 1 1 d .
N3_6 N 0.0753(2) 0.6840(2) 0.51106(11) 0.0208(8) Uani 1 1 d .
O8_6 O 0.04392(17) 0.60857(19) 0.52556(10) 0.0349(7) Uani 1 1 d .
O9_6 O 0.15069(16) 0.71556(17) 0.53468(9) 0.0241(7) Uani 1 1 d .
O10_6 O 0.03690(16) 0.72895(18) 0.47395(9) 0.0266(7) Uani 1 1 d .
N4_7 N 0.4325(2) 0.3129(2) 0.16042(11) 0.0182(7) Uani 1 1 d .
O8_7 O 0.46418(17) 0.38661(19) 0.14283(9) 0.0311(7) Uani 1 1 d .
O9_7 O 0.36275(16) 0.27342(17) 0.13532(8) 0.0234(6) Uani 1 1 d .
O10_7 O 0.46676(16) 0.27683(18) 0.20191(9) 0.0261(7) Uani 1 1 d .
N5_8 N 0.4131(2) 0.3192(2) 0.48128(11) 0.0205(8) Uani 1 1 d .
O8_8 O 0.41723(16) 0.39328(18) 0.45426(9) 0.0240(6) Uani 1 1 d .
O9_8 O 0.35070(17) 0.25953(18) 0.46813(9) 0.0287(7) Uani 1 1 d .
O10_8 O 0.46800(16) 0.30520(18) 0.52044(9) 0.0300(7) Uani 1 1 d .
N6_9 N 0.4015(2) 0.3215(2) 0.81413(11) 0.0213(8) Uani 1 1 d .
O8_9 O 0.41963(17) 0.39450(19) 0.78961(9) 0.0273(7) Uani 1 1 d .
O9_9 O 0.32217(16) 0.28446(17) 0.80401(9) 0.0256(7) Uani 1 1 d .
O10_9 O 0.45776(16) 0.28591(18) 0.84762(9) 0.0270(7) Uani 1 1 d .

loop_
_atom_site_aniso_label
_atom_site_aniso_U_11
_atom_site_aniso_U_22
_atom_site_aniso_U_33
_atom_site_aniso_U_23
_atom_site_aniso_U_13
_atom_site_aniso_U_12
Mn1_1 0.0141(3) 0.0161(4) 0.0161(3) -0.0002(3) 0.0019(2) 0.0005(3)
O1_1 0.0191(14) 0.0194(15) 0.0158(12) 0.0004(11) 0.0012(10) -0.0011(12)
O2_1 0.0158(14) 0.0195(16) 0.0187(13) -0.0028(11) 0.0047(11) -0.0014(12)
O3_1 0.0150(14) 0.0201(16) 0.0189(12) -0.0025(12) 0.0026(10) -0.0032(12)
O4_1 0.0218(15) 0.0207(16) 0.0198(13) -0.0031(11) 0.0048(11) -0.0032(12)
O5_1 0.0150(14) 0.0250(17) 0.0196(13) -0.0029(12) 0.0028(11) -0.0039(12)
O6_1 0.0353(18) 0.0223(18) 0.0172(14) 0.0006(13) 0.0023(13) 0.0104(14)
O7_1 0.0283(17) 0.0220(18) 0.0208(14) -0.0028(12) -0.0017(12) 0.0082(13)
C1_1 0.020(2) 0.020(2) 0.023(2) 0.0002(17) 0.0061(16) -0.0063(19)
C2_1 0.018(2) 0.024(3) 0.028(2) -0.0019(18) 0.0059(17) -0.0021(19)
C3_1 0.021(2) 0.018(2) 0.0178(19) -0.0016(16) -0.0003(16) -0.0017(18)
C4_1 0.026(2) 0.016(2) 0.020(2) -0.0034(17) 0.0026(17) 0.0017(19)
C5_1 0.020(2) 0.029(3) 0.0186(18) -0.0030(19) 0.0047(15) 0.000(2)
C6_1 0.021(2) 0.035(3) 0.024(2) -0.0005(19) 0.0099(17) -0.011(2)
C7_1 0.022(2) 0.023(3) 0.024(2) -0.0040(18) 0.0034(17) -0.0055(19)
C8_1 0.020(2) 0.025(3) 0.025(2) -0.0050(18) -0.0016(17) -0.0021(19)
C9_1 0.015(2) 0.024(3) 0.0167(19) 0.0006(17) 0.0050(16) 0.0055(18)
C10_1 0.023(2) 0.026(2) 0.019(2) 0.0059(17) 0.0004(17) -0.003(2)
Mn2_2 0.0144(3) 0.0162(3) 0.0184(3) -0.0017(2) 0.0032(2) -0.0002(2)
O1_2 0.0173(14) 0.0253(16) 0.0166(12) 0.0008(11) 0.0023(10) -0.0023(12)
O2_2 0.0150(14) 0.0238(16) 0.0207(13) -0.0028(12) 0.0043(11) 0.0004(12)
O3_2 0.0134(13) 0.0231(16) 0.0200(12) -0.0038(11) 0.0035(10) -0.0005(12)
O4_2 0.0220(14) 0.0211(16) 0.0198(13) 0.0002(11) 0.0042(11) -0.0041(12)
O5_2 0.0178(14) 0.0268(16) 0.0219(13) -0.0067(12) 0.0073(11) -0.0074(12)
O6_2 0.0319(18) 0.0207(18) 0.0213(15) -0.0007(12) 0.0019(13) 0.0094(14)
O7_2 0.0287(17) 0.0184(17) 0.0222(15) -0.0061(12) -0.0020(12) 0.0045(14)
C1_2 0.019(2) 0.026(2) 0.030(2) 0.0002(19) 0.0031(17) -0.0052(19)
C2_2 0.016(2) 0.028(3) 0.025(2) -0.0005(18) 0.0022(16) -0.0056(19)
C3_2 0.026(2) 0.020(2) 0.019(2) -0.0042(17) 0.0010(16) -0.0004(19)
C4_2 0.025(2) 0.023(2) 0.0184(19) -0.0039(17) 0.0047(16) 0.0059(19)
C5_2 0.014(2) 0.031(3) 0.0232(19) 0.0030(19) 0.0043(15) -0.0012(19)
C6_2 0.021(2) 0.032(3) 0.020(2) 0.0000(18) 0.0043(17) -0.0029(19)
C7_2 0.020(2) 0.022(2) 0.024(2) -0.0041(17) 0.0043(17) -0.0044(18)
C8_2 0.020(2) 0.020(2) 0.029(2) -0.0041(18) 0.0003(17) -0.0073(18)
C9_2 0.021(2) 0.030(3) 0.0151(19) 0.0014(17) 0.0043(16) 0.006(2)
C10_2 0.025(2) 0.034(3) 0.0152(18) 0.0016(17) 0.0020(16) -0.005(2)
Mn3_3 0.0144(3) 0.0152(3) 0.0174(3) -0.0011(2) 0.0033(2) 0.0001(2)
O1_3 0.0195(14) 0.0207(15) 0.0194(13) -0.0003(11) 0.0034(11) -0.0003(12)
O2_3 0.0178(14) 0.0232(16) 0.0213(14) -0.0021(12) 0.0060(11) -0.0043(12)
O3_3 0.0168(13) 0.0200(15) 0.0207(12) -0.0025(12) 0.0023(10) -0.0029(12)
O4_3 0.0210(14) 0.0250(16) 0.0186(13) -0.0007(11) 0.0067(11) -0.0014(12)
O5_3 0.0212(14) 0.0272(16) 0.0179(13) -0.0057(11) 0.0058(11) -0.0044(12)
O6_3 0.0302(17) 0.0259(18) 0.0195(14) 0.0047(13) 0.0075(13) 0.0134(14)
O7_3 0.0317(17) 0.0189(17) 0.0189(14) -0.0024(12) -0.0011(12) 0.0072(14)
C1_3 0.020(2) 0.024(3) 0.032(2) -0.0073(19) 0.0059(17) -0.0033(19)
C2_3 0.020(2) 0.029(3) 0.028(2) -0.0063(18) 0.0029(17) -0.007(2)
C3_3 0.023(2) 0.026(2) 0.021(2) -0.0075(17) -0.0022(16) 0.0040(19)
C4_3 0.023(2) 0.024(2) 0.0179(19) 0.0008(17) 0.0016(16) 0.0074(19)
C5_3 0.018(2) 0.037(3) 0.025(2) 0.0001(19) 0.0072(16) -0.0042(19)
C6_3 0.027(2) 0.042(3) 0.018(2) -0.0039(19) 0.0072(17) -0.016(2)
C7_3 0.026(2) 0.023(2) 0.025(2) -0.0034(18) 0.0056(17) -0.0044(19)
C8_3 0.020(2) 0.023(2) 0.028(2) -0.0073(18) 0.0021(17) -0.0066(19)
C9_3 0.024(2) 0.024(2) 0.0143(19) 0.0000(17) 0.0063(16) 0.0004(19)
C10_3 0.027(2) 0.031(3) 0.0130(18) 0.0021(16) 0.0026(16) 0.005(2)
N1_4 0.023(2) 0.025(2) 0.0155(17) -0.0045(15) 0.0036(14) 0.0056(17)
O8_4 0.0316(16) 0.0234(17) 0.0228(14) 0.0057(13) 0.0048(12) -0.0044(14)
O9_4 0.0331(17) 0.0242(17) 0.0246(15) 0.0033(12) -0.0045(12) -0.0119(14)
O10_4 0.0237(15) 0.0362(19) 0.0272(15) 0.0034(13) -0.0068(12) 0.0102(14)
N2_5 0.025(2) 0.016(2) 0.0235(18) 0.0014(15) 0.0107(15) 0.0044(16)
O8_5 0.0475(19) 0.0231(18) 0.0439(17) 0.0112(14) 0.0239(14) 0.0029(15)
O9_5 0.0279(16) 0.0364(19) 0.0249(15) -0.0058(13) -0.0033(12) -0.0129(14)
O10_5 0.0277(16) 0.0351(18) 0.0262(15) -0.0008(13) -0.0095(12) 0.0050(14)
N3_6 0.026(2) 0.018(2) 0.0201(17) -0.0028(15) 0.0097(15) 0.0022(17)
O8_6 0.0351(18) 0.0251(18) 0.0451(18) 0.0096(14) 0.0061(14) -0.0099(15)
O9_6 0.0234(15) 0.0258(17) 0.0212(14) 0.0016(12) -0.0060(11) -0.0078(13)
O10_6 0.0246(15) 0.0289(17) 0.0248(15) 0.0025(12) -0.0045(12) 0.0060(13)
N4_7 0.0187(19) 0.015(2) 0.0215(17) -0.0027(15) 0.0049(14) -0.0009(16)
O8_7 0.0340(17) 0.0249(18) 0.0357(16) 0.0049(14) 0.0099(13) -0.0072(14)
O9_7 0.0235(15) 0.0259(17) 0.0194(13) -0.0047(12) -0.0037(11) -0.0057(13)
O10_7 0.0240(15) 0.0290(17) 0.0239(14) 0.0041(12) -0.0042(12) 0.0025(13)
N5_8 0.0200(19) 0.022(2) 0.0197(18) -0.0062(15) 0.0055(15) 0.0016(17)
O8_8 0.0313(16) 0.0175(16) 0.0240(14) 0.0042(12) 0.0065(12) -0.0047(13)
O9_8 0.0373(17) 0.0246(17) 0.0225(14) 0.0008(12) -0.0038(12) -0.0132(14)
O10_8 0.0242(16) 0.0284(18) 0.0345(16) 0.0019(13) -0.0106(13) 0.0036(13)
N6_9 0.026(2) 0.018(2) 0.0213(18) -0.0037(15) 0.0061(15) 0.0010(17)
O8_9 0.0333(17) 0.0217(17) 0.0273(15) 0.0034(13) 0.0055(12) -0.0110(13)
O9_9 0.0230(15) 0.0270(17) 0.0257(14) 0.0025(12) -0.0027(12) -0.0060(13)
O10_9 0.0222(15) 0.0338(18) 0.0235(14) -0.0005(13) -0.0042(12) 0.0072(13)

loop_
_atom_type_symbol
_atom_type_description
_atom_type_scat_dispersion_real
_atom_type_scat_dispersion_imag
_atom_type_scat_source
C C 0.0033 0.0016 'International Tables Vol C Tables 4.2.6.8 and 6.1.1.4'
H H 0.0000 0.0000 'International Tables Vol C Tables 4.2.6.8 and 6.1.1.4'
N N 0.0061 0.0033 'International Tables Vol C Tables 4.2.6.8 and 6.1.1.4'
O O 0.0106 0.0060 'International Tables Vol C Tables 4.2.6.8 and 6.1.1.4'
Mn Mn 0.3368 0.7283 'International Tables Vol C Tables 4.2.6.8 and 6.1.1.4'

loop_
_geom_angle_atom_site_label_1
_geom_angle_atom_site_label_2
_geom_angle_atom_site_label_3
_geom_angle
O7_1 Mn1_1 O6_1 177.79(10)
O7_1 Mn1_1 O5_1 90.48(9)
O6_1 Mn1_1 O5_1 87.55(9)
O7_1 Mn1_1 O2_1 81.39(9)
O6_1 Mn1_1 O2_1 99.63(10)
O5_1 Mn1_1 O2_1 143.56(9)
O7_1 Mn1_1 O3_1 96.75(9)
O6_1 Mn1_1 O3_1 85.44(9)
O5_1 Mn1_1 O3_1 143.30(9)
O2_1 Mn1_1 O3_1 73.13(8)
O7_1 Mn1_1 O4_1 87.61(10)
O6_1 Mn1_1 O4_1 92.66(10)
O5_1 Mn1_1 O4_1 70.50(8)
O2_1 Mn1_1 O4_1 143.61(9)
O3_1 Mn1_1 O4_1 73.90(8)
O7_1 Mn1_1 O1_1 88.70(10)
O6_1 Mn1_1 O1_1 89.72(10)
O5_1 Mn1_1 O1_1 70.90(8)
O2_1 Mn1_1 O1_1 73.44(8)
O3_1 Mn1_1 O1_1 144.86(8)
O4_1 Mn1_1 O1_1 141.18(8)
C1_1 O1_1 C10_1 113.2(2)
C1_1 O1_1 Mn1_1 111.01(19)
C10_1 O1_1 Mn1_1 109.88(18)
C3_1 O2_1 C2_1 114.6(2)
C3_1 O2_1 Mn1_1 111.86(19)
C2_1 O2_1 Mn1_1 112.54(19)
C4_1 O3_1 C5_1 114.9(3)
C4_1 O3_1 Mn1_1 112.46(19)
C5_1 O3_1 Mn1_1 110.63(17)
C7_1 O4_1 C6_1 113.9(3)
C7_1 O4_1 Mn1_1 110.79(19)
C6_1 O4_1 Mn1_1 111.38(19)
C9_1 O5_1 C8_1 117.8(3)
C9_1 O5_1 Mn1_1 120.37(19)
C8_1 O5_1 Mn1_1 121.8(2)
Mn1_1 O6_1 H6W1_1 116(2)
Mn1_1 O6_1 H6W2_1 135(3)
H6W1_1 O6_1 H6W2_1 109(3)
Mn1_1 O7_1 H7W1_1 130(2)
Mn1_1 O7_1 H7W2_1 121(2)
H7W1_1 O7_1 H7W2_1 103(2)
O1_1 C1_1 C2_1 106.9(3)
O1_1 C1_1 H1A_1 110.3
C2_1 C1_1 H1A_1 110.3
O1_1 C1_1 H1B_1 110.3
C2_1 C1_1 H1B_1 110.3
H1A_1 C1_1 H1B_1 108.6
O2_1 C2_1 C1_1 106.1(3)
O2_1 C2_1 H2A_1 110.5
C1_1 C2_1 H2A_1 110.5
O2_1 C2_1 H2B_1 110.5
C1_1 C2_1 H2B_1 110.5
H2A_1 C2_1 H2B_1 108.7
O2_1 C3_1 C4_1 105.4(3)
O2_1 C3_1 H3A_1 110.7
C4_1 C3_1 H3A_1 110.7
O2_1 C3_1 H3B_1 110.7
C4_1 C3_1 H3B_1 110.7
H3A_1 C3_1 H3B_1 108.8
O3_1 C4_1 C3_1 106.7(3)
O3_1 C4_1 H4A_1 110.4
C3_1 C4_1 H4A_1 110.4
O3_1 C4_1 H4B_1 110.4
C3_1 C4_1 H4B_1 110.4
H4A_1 C4_1 H4B_1 108.6
O3_1 C5_1 C6_1 106.2(3)
O3_1 C5_1 H5A_1 110.5
C6_1 C5_1 H5A_1 110.5
O3_1 C5_1 H5B_1 110.5
C6_1 C5_1 H5B_1 110.5
H5A_1 C5_1 H5B_1 108.7
O4_1 C6_1 C5_1 107.0(3)
O4_1 C6_1 H6A_1 110.3
C5_1 C6_1 H6A_1 110.3
O4_1 C6_1 H6B_1 110.3
C5_1 C6_1 H6B_1 110.3
H6A_1 C6_1 H6B_1 108.6
O4_1 C7_1 C8_1 106.8(3)
O4_1 C7_1 H7A_1 110.4
C8_1 C7_1 H7A_1 110.4
O4_1 C7_1 H7B_1 110.4
C8_1 C7_1 H7B_1 110.4
H7A_1 C7_1 H7B_1 108.6
O5_1 C8_1 C7_1 106.7(3)
O5_1 C8_1 H8A_1 110.4
C7_1 C8_1 H8A_1 110.4
O5_1 C8_1 H8B_1 110.4
C7_1 C8_1 H8B_1 110.4
H8A_1 C8_1 H8B_1 108.6
O5_1 C9_1 C10_1 106.7(3)
O5_1 C9_1 H9A_1 110.4
C10_1 C9_1 H9A_1 110.4
O5_1 C9_1 H9B_1 110.4
C10_1 C9_1 H9B_1 110.4
H9A_1 C9_1 H9B_1 108.6
O1_1 C10_1 C9_1 105.4(3)
O1_1 C10_1 H10A_1 110.7
C9_1 C10_1 H10A_1 110.7
O1_1 C10_1 H10B_1 110.7
C9_1 C10_1 H10B_1 110.7
H10A_1 C10_1 H10B_1 108.8
O7_2 Mn2_2 O6_2 176.55(10)
O7_2 Mn2_2 O5_2 89.11(9)
O6_2 Mn2_2 O5_2 87.44(10)
O7_2 Mn2_2 O2_2 81.72(9)
O6_2 Mn2_2 O2_2 101.02(9)
O5_2 Mn2_2 O2_2 143.66(9)
O7_2 Mn2_2 O3_2 97.61(10)
O6_2 Mn2_2 O3_2 85.26(9)
O5_2 Mn2_2 O3_2 143.46(9)
O2_2 Mn2_2 O3_2 72.84(8)
O7_2 Mn2_2 O4_2 88.46(10)
O6_2 Mn2_2 O4_2 90.49(10)
O5_2 Mn2_2 O4_2 70.38(9)
O2_2 Mn2_2 O4_2 143.64(9)
O3_2 Mn2_2 O4_2 73.93(8)
O7_2 Mn2_2 O1_2 89.71(10)
O6_2 Mn2_2 O1_2 89.08(10)
O5_2 Mn2_2 O1_2 71.62(8)
O2_2 Mn2_2 O1_2 73.24(8)
O3_2 Mn2_2 O1_2 143.79(8)
O4_2 Mn2_2 O1_2 141.97(8)
C10_2 O1_2 C1_2 113.0(3)
C10_2 O1_2 Mn2_2 109.73(19)
C1_2 O1_2 Mn2_2 110.98(19)
C2_2 O2_2 C3_2 115.2(2)
C2_2 O2_2 Mn2_2 113.40(19)
C3_2 O2_2 Mn2_2 113.12(19)
C5_2 O3_2 C4_2 113.9(3)
C5_2 O3_2 Mn2_2 110.38(17)
C4_2 O3_2 Mn2_2 113.30(19)
C7_2 O4_2 C6_2 114.4(3)
C7_2 O4_2 Mn2_2 110.59(19)
C6_2 O4_2 Mn2_2 111.34(19)
C9_2 O5_2 C8_2 117.8(3)
C9_2 O5_2 Mn2_2 119.79(19)
C8_2 O5_2 Mn2_2 122.2(2)
Mn2_2 O6_2 H6W1_2 123(3)
Mn2_2 O6_2 H6W2_2 124(3)
H6W1_2 O6_2 H6W2_2 106(3)
Mn2_2 O7_2 H7W1_2 118(2)
Mn2_2 O7_2 H7W2_2 125(3)
H7W1_2 O7_2 H7W2_2 109(3)
O1_2 C1_2 C2_2 107.2(3)
O1_2 C1_2 H1A_2 110.3
C2_2 C1_2 H1A_2 110.3
O1_2 C1_2 H1B_2 110.3
C2_2 C1_2 H1B_2 110.3
H1A_2 C1_2 H1B_2 108.5
O2_2 C2_2 C1_2 106.6(3)
O2_2 C2_2 H2A_2 110.4
C1_2 C2_2 H2A_2 110.4
O2_2 C2_2 H2B_2 110.4
C1_2 C2_2 H2B_2 110.4
H2A_2 C2_2 H2B_2 108.6
O2_2 C3_2 C4_2 106.0(3)
O2_2 C3_2 H3A_2 110.5
C4_2 C3_2 H3A_2 110.5
O2_2 C3_2 H3B_2 110.5
C4_2 C3_2 H3B_2 110.5
H3A_2 C3_2 H3B_2 108.7
O3_2 C4_2 C3_2 106.5(3)
O3_2 C4_2 H4A_2 110.4
C3_2 C4_2 H4A_2 110.4
O3_2 C4_2 H4B_2 110.4
C3_2 C4_2 H4B_2 110.4
H4A_2 C4_2 H4B_2 108.6
O3_2 C5_2 C6_2 107.1(3)
O3_2 C5_2 H5A_2 110.3
C6_2 C5_2 H5A_2 110.3
O3_2 C5_2 H5B_2 110.3
C6_2 C5_2 H5B_2 110.3
H5A_2 C5_2 H5B_2 108.5
O4_2 C6_2 C5_2 106.8(3)
O4_2 C6_2 H6A_2 110.4
C5_2 C6_2 H6A_2 110.4
O4_2 C6_2 H6B_2 110.4
C5_2 C6_2 H6B_2 110.4
H6A_2 C6_2 H6B_2 108.6
O4_2 C7_2 C8_2 107.4(3)
O4_2 C7_2 H7A_2 110.2
C8_2 C7_2 H7A_2 110.2
O4_2 C7_2 H7B_2 110.2
C8_2 C7_2 H7B_2 110.2
H7A_2 C7_2 H7B_2 108.5
O5_2 C8_2 C7_2 106.4(3)
O5_2 C8_2 H8A_2 110.4
C7_2 C8_2 H8A_2 110.4
O5_2 C8_2 H8B_2 110.4
C7_2 C8_2 H8B_2 110.4
H8A_2 C8_2 H8B_2 108.6
O5_2 C9_2 C10_2 107.0(3)
O5_2 C9_2 H9A_2 110.3
C10_2 C9_2 H9A_2 110.3
O5_2 C9_2 H9B_2 110.3
C10_2 C9_2 H9B_2 110.3
H9A_2 C9_2 H9B_2 108.6
O1_2 C10_2 C9_2 106.7(3)
O1_2 C10_2 H10A_2 110.4
C9_2 C10_2 H10A_2 110.4
O1_2 C10_2 H10B_2 110.4
C9_2 C10_2 H10B_2 110.4
H10A_2 C10_2 H10B_2 108.6
O7_3 Mn3_3 O6_3 177.99(11)
O7_3 Mn3_3 O5_3 89.20(9)
O6_3 Mn3_3 O5_3 89.15(10)
O7_3 Mn3_3 O2_3 82.44(9)
O6_3 Mn3_3 O2_3 99.58(10)
O5_3 Mn3_3 O2_3 143.40(9)
O7_3 Mn3_3 O3_3 96.58(9)
O6_3 Mn3_3 O3_3 84.08(9)
O5_3 Mn3_3 O3_3 143.36(9)
O2_3 Mn3_3 O3_3 73.19(8)
O7_3 Mn3_3 O1_3 91.55(10)
O6_3 Mn3_3 O1_3 89.01(10)
O5_3 Mn3_3 O1_3 71.40(8)
O2_3 Mn3_3 O1_3 73.27(8)
O3_3 Mn3_3 O1_3 144.04(8)
O7_3 Mn3_3 O4_3 88.24(10)
O6_3 Mn3_3 O4_3 90.13(11)
O5_3 Mn3_3 O4_3 70.72(9)
O2_3 Mn3_3 O4_3 143.86(9)
O3_3 Mn3_3 O4_3 73.33(8)
O1_3 Mn3_3 O4_3 142.12(8)
C1_3 O1_3 C10_3 113.6(3)
C1_3 O1_3 Mn3_3 111.04(19)
C10_3 O1_3 Mn3_3 110.89(19)
C2_3 O2_3 C3_3 115.2(2)
C2_3 O2_3 Mn3_3 113.44(19)
C3_3 O2_3 Mn3_3 112.7(2)
C4_3 O3_3 C5_3 115.0(3)
C4_3 O3_3 Mn3_3 112.54(19)
C5_3 O3_3 Mn3_3 112.26(18)
C6_3 O4_3 C7_3 114.3(3)
C6_3 O4_3 Mn3_3 110.85(19)
C7_3 O4_3 Mn3_3 109.6(2)
C8_3 O5_3 C9_3 118.1(2)
C8_3 O5_3 Mn3_3 121.6(2)
C9_3 O5_3 Mn3_3 119.87(19)
Mn3_3 O6_3 H6W1_3 119(2)
Mn3_3 O6_3 H6W2_3 134(3)
H6W1_3 O6_3 H6W2_3 106(3)
Mn3_3 O7_3 H7W1_3 129(2)
Mn3_3 O7_3 H7W2_3 125(2)
H7W1_3 O7_3 H7W2_3 105(2)
O1_3 C1_3 C2_3 107.4(3)
O1_3 C1_3 H1A_3 110.2
C2_3 C1_3 H1A_3 110.2
O1_3 C1_3 H1B_3 110.2
C2_3 C1_3 H1B_3 110.2
H1A_3 C1_3 H1B_3 108.5
O2_3 C2_3 C1_3 106.7(3)
O2_3 C2_3 H2A_3 110.4
C1_3 C2_3 H2A_3 110.4
O2_3 C2_3 H2B_3 110.4
C1_3 C2_3 H2B_3 110.4
H2A_3 C2_3 H2B_3 108.6
O2_3 C3_3 C4_3 106.1(3)
O2_3 C3_3 H3A_3 110.5
C4_3 C3_3 H3A_3 110.5
O2_3 C3_3 H3B_3 110.5
C4_3 C3_3 H3B_3 110.5
H3A_3 C3_3 H3B_3 108.7
O3_3 C4_3 C3_3 106.4(3)
O3_3 C4_3 H4A_3 110.4
C3_3 C4_3 H4A_3 110.4
O3_3 C4_3 H4B_3 110.4
C3_3 C4_3 H4B_3 110.4
H4A_3 C4_3 H4B_3 108.6
O3_3 C5_3 C6_3 106.4(3)
O3_3 C5_3 H5A_3 110.4
C6_3 C5_3 H5A_3 110.4
O3_3 C5_3 H5B_3 110.4
C6_3 C5_3 H5B_3 110.4
H5A_3 C5_3 H5B_3 108.6
O4_3 C6_3 C5_3 107.8(3)
O4_3 C6_3 H6A_3 110.2
C5_3 C6_3 H6A_3 110.2
O4_3 C6_3 H6B_3 110.2
C5_3 C6_3 H6B_3 110.2
H6A_3 C6_3 H6B_3 108.5
O4_3 C7_3 C8_3 107.1(3)
O4_3 C7_3 H7A_3 110.3
C8_3 C7_3 H7A_3 110.3
O4_3 C7_3 H7B_3 110.3
C8_3 C7_3 H7B_3 110.3
H7A_3 C7_3 H7B_3 108.6
O5_3 C8_3 C7_3 106.7(3)
O5_3 C8_3 H8A_3 110.4
C7_3 C8_3 H8A_3 110.4
O5_3 C8_3 H8B_3 110.4
C7_3 C8_3 H8B_3 110.4
H8A_3 C8_3 H8B_3 108.6
O5_3 C9_3 C10_3 106.7(3)
O5_3 C9_3 H9A_3 110.4
C10_3 C9_3 H9A_3 110.4
O5_3 C9_3 H9B_3 110.4
C10_3 C9_3 H9B_3 110.4
H9A_3 C9_3 H9B_3 108.6
O1_3 C10_3 C9_3 105.5(3)
O1_3 C10_3 H10A_3 110.6
C9_3 C10_3 H10A_3 110.6
O1_3 C10_3 H10B_3 110.6
C9_3 C10_3 H10B_3 110.6
H10A_3 C10_3 H10B_3 108.8
O10_4 N1_4 O8_4 121.8(3)
O10_4 N1_4 O9_4 119.8(3)
O8_4 N1_4 O9_4 118.4(3)
O10_5 N2_5 O8_5 121.9(3)
O10_5 N2_5 O9_5 119.6(3)
O8_5 N2_5 O9_5 118.5(3)
O10_6 N3_6 O8_6 121.7(3)
O10_6 N3_6 O9_6 119.2(3)
O8_6 N3_6 O9_6 119.0(3)
O10_7 N4_7 O8_7 121.8(3)
O10_7 N4_7 O9_7 119.0(3)
O8_7 N4_7 O9_7 119.3(3)
O10_8 N5_8 O9_8 120.0(3)
O10_8 N5_8 O8_8 121.2(3)
O9_8 N5_8 O8_8 118.8(3)
O10_9 N6_9 O8_9 121.8(3)
O10_9 N6_9 O9_9 120.0(3)
O8_9 N6_9 O9_9 118.2(3)

loop_
_geom_bond_atom_site_label_1
_geom_bond_atom_site_label_2
_geom_bond_distance
Mn1_1 O7_1 2.122(2)
Mn1_1 O6_1 2.122(2)
Mn1_1 O5_1 2.184(2)
Mn1_1 O2_1 2.246(2)
Mn1_1 O3_1 2.256(2)
Mn1_1 O4_1 2.289(2)
Mn1_1 O1_1 2.290(2)
O1_1 C1_1 1.440(4)
O1_1 C10_1 1.449(4)
O2_1 C3_1 1.439(4)
O2_1 C2_1 1.440(4)
O3_1 C4_1 1.443(4)
O3_1 C5_1 1.444(4)
O4_1 C7_1 1.441(4)
O4_1 C6_1 1.442(4)
O5_1 C9_1 1.429(4)
O5_1 C8_1 1.432(4)
O6_1 H6W1_1 0.789(19)
O6_1 H6W2_1 0.773(19)
O7_1 H7W1_1 0.807(19)
O7_1 H7W2_1 0.807(19)
C1_1 C2_1 1.513(4)
C1_1 H1A_1 0.9900
C1_1 H1B_1 0.9900
C2_1 H2A_1 0.9900
C2_1 H2B_1 0.9900
C3_1 C4_1 1.498(4)
C3_1 H3A_1 0.9900
C3_1 H3B_1 0.9900
C4_1 H4A_1 0.9900
C4_1 H4B_1 0.9900
C5_1 C6_1 1.517(5)
C5_1 H5A_1 0.9900
C5_1 H5B_1 0.9900
C6_1 H6A_1 0.9900
C6_1 H6B_1 0.9900
C7_1 C8_1 1.511(4)
C7_1 H7A_1 0.9900
C7_1 H7B_1 0.9900
C8_1 H8A_1 0.9900
C8_1 H8B_1 0.9900
C9_1 C10_1 1.503(4)
C9_1 H9A_1 0.9900
C9_1 H9B_1 0.9900
C10_1 H10A_1 0.9900
C10_1 H10B_1 0.9900
Mn2_2 O7_2 2.113(3)
Mn2_2 O6_2 2.129(3)
Mn2_2 O5_2 2.180(2)
Mn2_2 O2_2 2.250(2)
Mn2_2 O3_2 2.253(2)
Mn2_2 O4_2 2.291(2)
Mn2_2 O1_2 2.292(2)
O1_2 C10_2 1.443(3)
O1_2 C1_2 1.444(4)
O2_2 C2_2 1.438(4)
O2_2 C3_2 1.444(4)
O3_2 C5_2 1.441(4)
O3_2 C4_2 1.447(4)
O4_2 C7_2 1.432(4)
O4_2 C6_2 1.444(4)
O5_2 C9_2 1.428(4)
O5_2 C8_2 1.430(4)
O6_2 H6W1_2 0.784(19)
O6_2 H6W2_2 0.787(19)
O7_2 H7W1_2 0.801(19)
O7_2 H7W2_2 0.773(19)
C1_2 C2_2 1.508(4)
C1_2 H1A_2 0.9900
C1_2 H1B_2 0.9900
C2_2 H2A_2 0.9900
C2_2 H2B_2 0.9900
C3_2 C4_2 1.503(4)
C3_2 H3A_2 0.9900
C3_2 H3B_2 0.9900
C4_2 H4A_2 0.9900
C4_2 H4B_2 0.9900
C5_2 C6_2 1.504(4)
C5_2 H5A_2 0.9900
C5_2 H5B_2 0.9900
C6_2 H6A_2 0.9900
C6_2 H6B_2 0.9900
C7_2 C8_2 1.515(5)
C7_2 H7A_2 0.9900
C7_2 H7B_2 0.9900
C8_2 H8A_2 0.9900
C8_2 H8B_2 0.9900
C9_2 C10_2 1.498(5)
C9_2 H9A_2 0.9900
C9_2 H9B_2 0.9900
C10_2 H10A_2 0.9900
C10_2 H10B_2 0.9900
Mn3_3 O7_3 2.117(2)
Mn3_3 O6_3 2.122(2)
Mn3_3 O5_3 2.173(2)
Mn3_3 O2_3 2.241(2)
Mn3_3 O3_3 2.250(2)
Mn3_3 O1_3 2.291(2)
Mn3_3 O4_3 2.297(2)
O1_3 C1_3 1.445(4)
O1_3 C10_3 1.447(3)
O2_3 C2_3 1.433(4)
O2_3 C3_3 1.441(4)
O3_3 C4_3 1.436(4)
O3_3 C5_3 1.443(4)
O4_3 C6_3 1.438(4)
O4_3 C7_3 1.439(4)
O5_3 C8_3 1.428(4)
O5_3 C9_3 1.439(4)
O6_3 H6W1_3 0.799(19)
O6_3 H6W2_3 0.773(19)
O7_3 H7W1_3 0.792(19)
O7_3 H7W2_3 0.803(19)
C1_3 C2_3 1.503(4)
C1_3 H1A_3 0.9900
C1_3 H1B_3 0.9900
C2_3 H2A_3 0.9900
C2_3 H2B_3 0.9900
C3_3 C4_3 1.501(4)
C3_3 H3A_3 0.9900
C3_3 H3B_3 0.9900
C4_3 H4A_3 0.9900
C4_3 H4B_3 0.9900
C5_3 C6_3 1.494(5)
C5_3 H5A_3 0.9900
C5_3 H5B_3 0.9900
C6_3 H6A_3 0.9900
C6_3 H6B_3 0.9900
C7_3 C8_3 1.503(5)
C7_3 H7A_3 0.9900
C7_3 H7B_3 0.9900
C8_3 H8A_3 0.9900
C8_3 H8B_3 0.9900
C9_3 C10_3 1.504(5)
C9_3 H9A_3 0.9900
C9_3 H9B_3 0.9900
C10_3 H10A_3 0.9900
C10_3 H10B_3 0.9900
N1_4 O10_4 1.232(3)
N1_4 O8_4 1.254(4)
N1_4 O9_4 1.270(3)
N2_5 O10_5 1.235(3)
N2_5 O8_5 1.241(4)
N2_5 O9_5 1.272(3)
N3_6 O10_6 1.233(3)
N3_6 O8_6 1.235(4)
N3_6 O9_6 1.282(3)
N4_7 O10_7 1.242(3)
N4_7 O8_7 1.245(3)
N4_7 O9_7 1.278(3)
N5_8 O10_8 1.238(3)
N5_8 O9_8 1.262(3)
N5_8 O8_8 1.263(3)
N6_9 O10_9 1.235(3)
N6_9 O8_9 1.253(4)
N6_9 O9_9 1.276(3)

loop_
_geom_torsion_atom_site_label_1
_geom_torsion_atom_site_label_2
_geom_torsion_atom_site_label_3
_geom_torsion_atom_site_label_4
_geom_torsion
O7_1 Mn1_1 O1_1 C1_1 65.4(2)
O6_1 Mn1_1 O1_1 C1_1 -116.2(2)
O5_1 Mn1_1 O1_1 C1_1 156.3(2)
O2_1 Mn1_1 O1_1 C1_1 -16.03(19)
O3_1 Mn1_1 O1_1 C1_1 -34.5(3)
O4_1 Mn1_1 O1_1 C1_1 149.94(19)
O7_1 Mn1_1 O1_1 C10_1 -60.7(2)
O6_1 Mn1_1 O1_1 C10_1 117.8(2)
O5_1 Mn1_1 O1_1 C10_1 30.3(2)
O2_1 Mn1_1 O1_1 C10_1 -142.1(2)
O3_1 Mn1_1 O1_1 C10_1 -160.55(19)
O4_1 Mn1_1 O1_1 C10_1 23.9(3)
O7_1 Mn1_1 O2_1 C3_1 120.4(2)
O6_1 Mn1_1 O2_1 C3_1 -61.6(2)
O5_1 Mn1_1 O2_1 C3_1 -160.60(19)
O3_1 Mn1_1 O2_1 C3_1 20.6(2)
O4_1 Mn1_1 O2_1 C3_1 46.5(3)
O1_1 Mn1_1 O2_1 C3_1 -148.4(2)
O7_1 Mn1_1 O2_1 C2_1 -108.9(2)
O6_1 Mn1_1 O2_1 C2_1 69.2(2)
O5_1 Mn1_1 O2_1 C2_1 -29.9(3)
O3_1 Mn1_1 O2_1 C2_1 151.4(2)
O4_1 Mn1_1 O2_1 C2_1 177.20(19)
O1_1 Mn1_1 O2_1 C2_1 -17.6(2)
O7_1 Mn1_1 O3_1 C4_1 -65.7(2)
O6_1 Mn1_1 O3_1 C4_1 114.6(2)
O5_1 Mn1_1 O3_1 C4_1 -165.69(19)
O2_1 Mn1_1 O3_1 C4_1 13.10(19)
O4_1 Mn1_1 O3_1 C4_1 -151.3(2)
O1_1 Mn1_1 O3_1 C4_1 31.6(3)
O7_1 Mn1_1 O3_1 C5_1 64.2(2)
O6_1 Mn1_1 O3_1 C5_1 -115.4(2)
O5_1 Mn1_1 O3_1 C5_1 -35.7(3)
O2_1 Mn1_1 O3_1 C5_1 143.1(2)
O4_1 Mn1_1 O3_1 C5_1 -21.3(2)
O1_1 Mn1_1 O3_1 C5_1 161.6(2)
O7_1 Mn1_1 O4_1 C7_1 122.0(2)
O6_1 Mn1_1 O4_1 C7_1 -55.8(2)
O5_1 Mn1_1 O4_1 C7_1 30.68(19)
O2_1 Mn1_1 O4_1 C7_1 -165.98(19)
O3_1 Mn1_1 O4_1 C7_1 -140.2(2)
O1_1 Mn1_1 O4_1 C7_1 37.1(3)
O7_1 Mn1_1 O4_1 C6_1 -110.1(2)
O6_1 Mn1_1 O4_1 C6_1 72.1(2)
O5_1 Mn1_1 O4_1 C6_1 158.5(2)
O2_1 Mn1_1 O4_1 C6_1 -38.1(3)
O3_1 Mn1_1 O4_1 C6_1 -12.4(2)
O1_1 Mn1_1 O4_1 C6_1 164.9(2)
O7_1 Mn1_1 O5_1 C9_1 87.8(2)
O6_1 Mn1_1 O5_1 C9_1 -91.2(2)
O2_1 Mn1_1 O5_1 C9_1 11.8(3)
O3_1 Mn1_1 O5_1 C9_1 -170.2(2)
O4_1 Mn1_1 O5_1 C9_1 175.1(2)
O1_1 Mn1_1 O5_1 C9_1 -0.6(2)
O7_1 Mn1_1 O5_1 C8_1 -90.8(2)
O6_1 Mn1_1 O5_1 C8_1 90.2(2)
O2_1 Mn1_1 O5_1 C8_1 -166.9(2)
O3_1 Mn1_1 O5_1 C8_1 11.2(3)
O4_1 Mn1_1 O5_1 C8_1 -3.5(2)
O1_1 Mn1_1 O5_1 C8_1 -179.3(3)
C10_1 O1_1 C1_1 C2_1 169.4(3)
Mn1_1 O1_1 C1_1 C2_1 45.3(3)
C3_1 O2_1 C2_1 C1_1 176.0(3)
Mn1_1 O2_1 C2_1 C1_1 46.7(3)
O1_1 C1_1 C2_1 O2_1 -60.4(4)
C2_1 O2_1 C3_1 C4_1 -179.0(3)
Mn1_1 O2_1 C3_1 C4_1 -49.4(3)
C5_1 O3_1 C4_1 C3_1 -170.8(3)
Mn1_1 O3_1 C4_1 C3_1 -43.0(3)
O2_1 C3_1 C4_1 O3_1 60.0(3)
C4_1 O3_1 C5_1 C6_1 178.8(3)
Mn1_1 O3_1 C5_1 C6_1 50.2(3)
C7_1 O4_1 C6_1 C5_1 168.4(3)
Mn1_1 O4_1 C6_1 C5_1 42.2(3)
O3_1 C5_1 C6_1 O4_1 -61.2(3)
C6_1 O4_1 C7_1 C8_1 -178.6(3)
Mn1_1 O4_1 C7_1 C8_1 -52.1(3)
C9_1 O5_1 C8_1 C7_1 159.1(3)
Mn1_1 O5_1 C8_1 C7_1 -22.2(4)
O4_1 C7_1 C8_1 O5_1 47.0(4)
C8_1 O5_1 C9_1 C10_1 151.3(3)
Mn1_1 O5_1 C9_1 C10_1 -27.4(3)
C1_1 O1_1 C10_1 C9_1 -178.7(3)
Mn1_1 O1_1 C10_1 C9_1 -53.9(3)
O5_1 C9_1 C10_1 O1_1 51.6(3)
O7_2 Mn2_2 O1_2 C10_2 61.3(2)
O6_2 Mn2_2 O1_2 C10_2 -115.4(2)
O5_2 Mn2_2 O1_2 C10_2 -27.8(2)
O2_2 Mn2_2 O1_2 C10_2 142.8(2)
O3_2 Mn2_2 O1_2 C10_2 163.9(2)
O4_2 Mn2_2 O1_2 C10_2 -25.8(3)
O7_2 Mn2_2 O1_2 C1_2 -64.2(2)
O6_2 Mn2_2 O1_2 C1_2 119.0(2)
O5_2 Mn2_2 O1_2 C1_2 -153.4(2)
O2_2 Mn2_2 O1_2 C1_2 17.23(19)
O3_2 Mn2_2 O1_2 C1_2 38.3(3)
O4_2 Mn2_2 O1_2 C1_2 -151.34(19)
O7_2 Mn2_2 O2_2 C2_2 107.8(2)
O6_2 Mn2_2 O2_2 C2_2 -70.0(2)
O5_2 Mn2_2 O2_2 C2_2 30.8(3)
O3_2 Mn2_2 O2_2 C2_2 -151.5(2)
O4_2 Mn2_2 O2_2 C2_2 -176.24(19)
O1_2 Mn2_2 O2_2 C2_2 15.6(2)
O7_2 Mn2_2 O2_2 C3_2 -118.6(2)
O6_2 Mn2_2 O2_2 C3_2 63.5(2)
O5_2 Mn2_2 O2_2 C3_2 164.4(2)
O3_2 Mn2_2 O2_2 C3_2 -17.9(2)
O4_2 Mn2_2 O2_2 C3_2 -42.7(3)
O1_2 Mn2_2 O2_2 C3_2 149.2(2)
O7_2 Mn2_2 O3_2 C5_2 -65.3(2)
O6_2 Mn2_2 O3_2 C5_2 112.7(2)
O5_2 Mn2_2 O3_2 C5_2 33.5(3)
O2_2 Mn2_2 O3_2 C5_2 -144.2(2)
O4_2 Mn2_2 O3_2 C5_2 20.8(2)
O1_2 Mn2_2 O3_2 C5_2 -165.3(2)
O7_2 Mn2_2 O3_2 C4_2 63.8(2)
O6_2 Mn2_2 O3_2 C4_2 -118.1(2)
O5_2 Mn2_2 O3_2 C4_2 162.64(19)
O2_2 Mn2_2 O3_2 C4_2 -15.06(19)
O4_2 Mn2_2 O3_2 C4_2 150.0(2)
O1_2 Mn2_2 O3_2 C4_2 -36.2(3)
O7_2 Mn2_2 O4_2 C7_2 -120.9(2)
O6_2 Mn2_2 O4_2 C7_2 55.8(2)
O5_2 Mn2_2 O4_2 C7_2 -31.3(2)
O2_2 Mn2_2 O4_2 C7_2 165.31(19)
O3_2 Mn2_2 O4_2 C7_2 140.7(2)
O1_2 Mn2_2 O4_2 C7_2 -33.4(3)
O7_2 Mn2_2 O4_2 C6_2 110.7(2)
O6_2 Mn2_2 O4_2 C6_2 -72.6(2)
O5_2 Mn2_2 O4_2 C6_2 -159.7(2)
O2_2 Mn2_2 O4_2 C6_2 36.9(3)
O3_2 Mn2_2 O4_2 C6_2 12.3(2)
O1_2 Mn2_2 O4_2 C6_2 -161.8(2)
O7_2 Mn2_2 O5_2 C9_2 -91.4(2)
O6_2 Mn2_2 O5_2 C9_2 88.5(2)
O2_2 Mn2_2 O5_2 C9_2 -16.7(3)
O3_2 Mn2_2 O5_2 C9_2 167.0(2)
O4_2 Mn2_2 O5_2 C9_2 179.9(3)
O1_2 Mn2_2 O5_2 C9_2 -1.4(2)
O7_2 Mn2_2 O5_2 C8_2 93.6(2)
O6_2 Mn2_2 O5_2 C8_2 -86.5(2)
O2_2 Mn2_2 O5_2 C8_2 168.3(2)
O3_2 Mn2_2 O5_2 C8_2 -8.0(3)
O4_2 Mn2_2 O5_2 C8_2 4.9(2)
O1_2 Mn2_2 O5_2 C8_2 -176.4(3)
C10_2 O1_2 C1_2 C2_2 -169.4(3)
Mn2_2 O1_2 C1_2 C2_2 -45.7(3)
C3_2 O2_2 C2_2 C1_2 -176.9(3)
Mn2_2 O2_2 C2_2 C1_2 -44.3(3)
O1_2 C1_2 C2_2 O2_2 59.0(4)
C2_2 O2_2 C3_2 C4_2 178.9(3)
Mn2_2 O2_2 C3_2 C4_2 46.2(3)
C5_2 O3_2 C4_2 C3_2 171.1(3)
Mn2_2 O3_2 C4_2 C3_2 43.8(3)
O2_2 C3_2 C4_2 O3_2 -57.8(3)
C4_2 O3_2 C5_2 C6_2 -178.8(3)
Mn2_2 O3_2 C5_2 C6_2 -50.0(3)
C7_2 O4_2 C6_2 C5_2 -168.1(3)
Mn2_2 O4_2 C6_2 C5_2 -41.8(3)
O3_2 C5_2 C6_2 O4_2 60.9(3)
C6_2 O4_2 C7_2 C8_2 178.8(3)
Mn2_2 O4_2 C7_2 C8_2 52.1(3)
C9_2 O5_2 C8_2 C7_2 -154.9(3)
Mn2_2 O5_2 C8_2 C7_2 20.1(4)
O4_2 C7_2 C8_2 O5_2 -45.8(4)
C8_2 O5_2 C9_2 C10_2 -156.1(3)
Mn2_2 O5_2 C9_2 C10_2 28.7(3)
C1_2 O1_2 C10_2 C9_2 176.0(3)
Mn2_2 O1_2 C10_2 C9_2 51.6(3)
O5_2 C9_2 C10_2 O1_2 -51.5(3)
O7_3 Mn3_3 O1_3 C1_3 -65.7(2)
O6_3 Mn3_3 O1_3 C1_3 116.2(2)
O5_3 Mn3_3 O1_3 C1_3 -154.3(2)
O2_3 Mn3_3 O1_3 C1_3 15.94(19)
O3_3 Mn3_3 O1_3 C1_3 37.7(3)
O4_3 Mn3_3 O1_3 C1_3 -154.82(19)
O7_3 Mn3_3 O1_3 C10_3 61.6(2)
O6_3 Mn3_3 O1_3 C10_3 -116.4(2)
O5_3 Mn3_3 O1_3 C10_3 -27.0(2)
O2_3 Mn3_3 O1_3 C10_3 143.3(2)
O3_3 Mn3_3 O1_3 C10_3 165.06(19)
O4_3 Mn3_3 O1_3 C10_3 -27.5(3)
O7_3 Mn3_3 O2_3 C2_3 110.6(2)
O6_3 Mn3_3 O2_3 C2_3 -69.3(2)
O5_3 Mn3_3 O2_3 C2_3 32.3(3)
O3_3 Mn3_3 O2_3 C2_3 -150.1(2)
O1_3 Mn3_3 O2_3 C2_3 16.7(2)
O4_3 Mn3_3 O2_3 C2_3 -172.9(2)
O7_3 Mn3_3 O2_3 C3_3 -116.3(2)
O6_3 Mn3_3 O2_3 C3_3 63.8(2)
O5_3 Mn3_3 O2_3 C3_3 165.4(2)
O3_3 Mn3_3 O2_3 C3_3 -17.0(2)
O1_3 Mn3_3 O2_3 C3_3 149.8(2)
O4_3 Mn3_3 O2_3 C3_3 -39.8(3)
O7_3 Mn3_3 O3_3 C4_3 63.7(2)
O6_3 Mn3_3 O3_3 C4_3 -118.2(2)
O5_3 Mn3_3 O3_3 C4_3 161.24(19)
O2_3 Mn3_3 O3_3 C4_3 -16.33(19)
O1_3 Mn3_3 O3_3 C4_3 -38.1(3)
O4_3 Mn3_3 O3_3 C4_3 149.9(2)
O7_3 Mn3_3 O3_3 C5_3 -68.0(2)
O6_3 Mn3_3 O3_3 C5_3 110.1(2)
O5_3 Mn3_3 O3_3 C5_3 29.6(3)
O2_3 Mn3_3 O3_3 C5_3 -148.0(2)
O1_3 Mn3_3 O3_3 C5_3 -169.8(2)
O4_3 Mn3_3 O3_3 C5_3 18.2(2)
O7_3 Mn3_3 O4_3 C6_3 112.1(2)
O6_3 Mn3_3 O4_3 C6_3 -69.1(2)
O5_3 Mn3_3 O4_3 C6_3 -158.1(2)
O2_3 Mn3_3 O4_3 C6_3 37.5(3)
O3_3 Mn3_3 O4_3 C6_3 14.7(2)
O1_3 Mn3_3 O4_3 C6_3 -157.6(2)
O7_3 Mn3_3 O4_3 C7_3 -120.8(2)
O6_3 Mn3_3 O4_3 C7_3 58.0(2)
O5_3 Mn3_3 O4_3 C7_3 -31.03(19)
O2_3 Mn3_3 O4_3 C7_3 164.59(19)
O3_3 Mn3_3 O4_3 C7_3 141.8(2)
O1_3 Mn3_3 O4_3 C7_3 -30.5(3)
O7_3 Mn3_3 O5_3 C8_3 92.4(2)
O6_3 Mn3_3 O5_3 C8_3 -86.5(2)
O2_3 Mn3_3 O5_3 C8_3 168.5(2)
O3_3 Mn3_3 O5_3 C8_3 -7.6(3)
O1_3 Mn3_3 O5_3 C8_3 -175.7(3)
O4_3 Mn3_3 O5_3 C8_3 3.9(2)
O7_3 Mn3_3 O5_3 C9_3 -95.3(2)
O6_3 Mn3_3 O5_3 C9_3 85.8(2)
O2_3 Mn3_3 O5_3 C9_3 -19.2(3)
O3_3 Mn3_3 O5_3 C9_3 164.7(2)
O1_3 Mn3_3 O5_3 C9_3 -3.4(2)
O4_3 Mn3_3 O5_3 C9_3 176.3(2)
C10_3 O1_3 C1_3 C2_3 -170.2(3)
Mn3_3 O1_3 C1_3 C2_3 -44.4(3)
C3_3 O2_3 C2_3 C1_3 -177.1(3)
Mn3_3 O2_3 C2_3 C1_3 -45.2(3)
O1_3 C1_3 C2_3 O2_3 58.6(4)
C2_3 O2_3 C3_3 C4_3 178.0(3)
Mn3_3 O2_3 C3_3 C4_3 45.7(3)
C5_3 O3_3 C4_3 C3_3 175.5(3)
Mn3_3 O3_3 C4_3 C3_3 45.2(3)
O2_3 C3_3 C4_3 O3_3 -58.9(3)
C4_3 O3_3 C5_3 C6_3 -177.4(3)
Mn3_3 O3_3 C5_3 C6_3 -47.0(3)
C7_3 O4_3 C6_3 C5_3 -168.6(3)
Mn3_3 O4_3 C6_3 C5_3 -44.1(3)
O3_3 C5_3 C6_3 O4_3 60.1(4)
C6_3 O4_3 C7_3 C8_3 177.9(3)
Mn3_3 O4_3 C7_3 C8_3 52.8(3)
C9_3 O5_3 C8_3 C7_3 -150.3(3)
Mn3_3 O5_3 C8_3 C7_3 22.2(4)
O4_3 C7_3 C8_3 O5_3 -47.9(4)
C8_3 O5_3 C9_3 C10_3 -156.1(3)
Mn3_3 O5_3 C9_3 C10_3 31.3(3)
C1_3 O1_3 C10_3 C9_3 177.1(3)
Mn3_3 O1_3 C10_3 C9_3 51.2(3)
O5_3 C9_3 C10_3 O1_3 -52.1(3)
